data_4127308
loop_
_publ_author_name
'Leong, Bi-Xiang'
'Lee, Jiawen'
'Li, Yan'
'Yang, Ming-Chung'
'Siu, Chi-Kit'
'Su, Ming-Der'
'So, Cheuk-Wai'

_publ_section_title
;
 A Versatile NHC-Parent Silyliumylidene Cation for Catalytic Chemo- and
 Regioselective Hydroboration.
;
_journal_name_full 'Journal of the American Chemical Society'
_journal_paper_doi 10.1021/jacs.9b06714
_journal_year 2019
_chemical_formula_sum 'C23.5 H42.5 B I1.5 N5 O2'
_chemical_formula_weight 628.28
_space_group_crystal_system monoclinic
_space_group_IT_number 15
_space_group_name_Hall '-C 2yc'
_space_group_name_H-M_alt 'C 1 2/c 1'
_symmetry_space_group_name_Hall '-C 2yc'
_symmetry_space_group_name_H-M 'C 1 2/c 1'
_atom_sites_solution_hydrogens geom
_atom_sites_solution_primary dual
_cell_angle_alpha 90
_cell_angle_beta 106.2955(18)
_cell_angle_gamma 90
_cell_formula_units_Z 8
_cell_length_a 13.0847(6)
_cell_length_b 32.8113(16)
_cell_length_c 13.7965(7)
_cell_measurement_reflns_used 9916
_cell_measurement_temperature 100.(2)
_cell_measurement_theta_max 33.6056
_cell_measurement_theta_min 2.4830
_cell_volume 5685.2(5)
_computing_cell_refinement 'SAINT V8.38A (Bruker AXS Inc., 2017)'
_computing_data_collection 'APEX3 (Bruker AXS Inc., 2018)'
_computing_data_reduction 'SAINT V8.38A (Bruker AXS Inc., 2017)'
_computing_molecular_graphics 'XP (Bruker AXS Inc., 2018)'
_computing_publication_material 'APEX3 (Bruker AXS Inc., 2018)'
_computing_structure_refinement 'SHELXL-2017/1 (Sheldrick, 2017)'
_computing_structure_solution 'XT, VERSION 2014/5'
_diffrn_ambient_temperature 100.(2)
_diffrn_detector_area_resol_mean 7.4074
_diffrn_measured_fraction_theta_full 0.997
_diffrn_measured_fraction_theta_max 0.997
_diffrn_measurement_device_type 'Photon II CPADs detector'
_diffrn_measurement_method 'phi and omega scans'
_diffrn_radiation_monochromator 'Multilayer Mirror'
_diffrn_radiation_type MoK\a
_diffrn_radiation_wavelength 0.71073
_diffrn_reflns_av_R_equivalents 0.0699
_diffrn_reflns_av_unetI/netI 0.0612
_diffrn_reflns_limit_h_max 20
_diffrn_reflns_limit_h_min -21
_diffrn_reflns_limit_k_max 52
_diffrn_reflns_limit_k_min -52
_diffrn_reflns_limit_l_max 21
_diffrn_reflns_limit_l_min -22
_diffrn_reflns_number 63404
_diffrn_reflns_theta_full 35.01
_diffrn_reflns_theta_max 35.01
_diffrn_reflns_theta_min 2.47
_diffrn_source 'Incoatec microfocus source'
_diffrn_source_type 'Bruker D8 Quest'
_exptl_absorpt_coefficient_mu 1.697
_exptl_absorpt_correction_T_max 0.82
_exptl_absorpt_correction_T_min 0.67
_exptl_absorpt_correction_type multi-scan
_exptl_absorpt_process_details
;
SADABS-2016/2 - Bruker AXS area detector scaling and absorption correction
;
_exptl_crystal_colour colourless
_exptl_crystal_density_diffrn 1.468
_exptl_crystal_density_method 'not measured'
_exptl_crystal_description block
_exptl_crystal_F_000 2552
_exptl_crystal_size_max 0.200
_exptl_crystal_size_mid 0.140
_exptl_crystal_size_min 0.120
_refine_diff_density_max 1.288
_refine_diff_density_min -1.574
_refine_ls_extinction_method none
_refine_ls_goodness_of_fit_ref 1.022
_refine_ls_hydrogen_treatment constr
_refine_ls_matrix_type full
_refine_ls_number_parameters 387
_refine_ls_number_reflns 12505
_refine_ls_number_restraints 84
_refine_ls_restrained_S_all 1.019
_refine_ls_R_factor_all 0.0868
_refine_ls_R_factor_gt 0.0451
_refine_ls_shift/su_max 0.004
_refine_ls_shift/su_mean 0.000
_refine_ls_structure_factor_coef Fsqd
_refine_ls_weighting_details 'w=1/[\s^2^(Fo^2^)+(0.0290P)^2^+11.3313P] where P=(Fo^2^+2Fc^2^)/3'
_refine_ls_weighting_scheme calc
_refine_ls_wR_factor_gt 0.0799
_refine_ls_wR_factor_ref 0.0967
_reflns_number_gt 8361
_reflns_number_total 12505
_reflns_threshold_expression 'I > 2\s(I)'
_cod_data_source_file ja9b06714_si_002.cif
_cod_data_source_block scw2117m
_cod_depositor_comments
;
The following automatic conversions were performed:

'_exptl_absorpt_correction_type' value 'Multi-Scan' changed to
'multi-scan' according to
/home/data/users/saulius/crontab/automatic-downloads/rss-feeds/ACS/lib/dictionaries/cif_core.dic
dictionary named 'cif_core.dic' version 2.4.2 from 2011-04-26.

Automatic conversion script
Id: cif_fix_values 4973 2017-02-22 13:04:09Z antanas 
;
_cod_original_formula_sum 'C23.50 H42.50 B I1.50 N5 O2'
_cod_database_code 4127308

loop_
_space_group_symop_operation_xyz
'x, y, z'
'-x, y, -z+1/2'
'x+1/2, y+1/2, z'
'-x+1/2, y+1/2, -z+1/2'
'-x, -y, -z'
'x, -y, z-1/2'
'-x+1/2, -y+1/2, -z'
'x+1/2, -y+1/2, z-1/2'

loop_
_atom_site_type_symbol
_atom_site_label
_atom_site_fract_x
_atom_site_fract_y
_atom_site_fract_z
_atom_site_U_iso_or_equiv
_atom_site_adp_type
_atom_site_calc_flag
_atom_site_refinement_flags_adp
_atom_site_refinement_flags_occupancy
_atom_site_refinement_flags_posn
_atom_site_occupancy
_atom_site_disorder_assembly
_atom_site_disorder_group
B B1 0.5 0.59027(12) 0.75 0.0174(7) Uani d T P S 1.0 . .
B B2 1.0 0.53845(12) 0.75 0.0185(7) Uani d T P S 1.0 A .
C C1 0.58072(19) 0.62095(7) 0.83431(17) 0.0172(4) Uani d . . . 1.0 . .
C C2 0.6745(2) 0.65324(7) 0.97596(19) 0.0194(5) Uani d . . . 1.0 . .
C C3 0.6936(2) 0.67302(7) 0.89660(19) 0.0183(5) Uani d . . . 1.0 . .
C C4 0.6368(2) 0.66392(8) 0.70828(19) 0.0219(5) Uani d . . . 1.0 . .
H H4A 0.614271 0.640599 0.662927 0.033 Uiso calc U . R 1.0 . .
H H4B 0.708869 0.672136 0.708446 0.033 Uiso calc U . R 1.0 . .
H H4C 0.587638 0.686702 0.684916 0.033 Uiso calc U . R 1.0 . .
C C5 0.7602(2) 0.70941(8) 0.8929(2) 0.0248(5) Uani d . . . 1.0 . .
H H5A 0.79687 0.718153 0.961796 0.037 Uiso calc U . R 1.0 . .
H H5B 0.714734 0.731565 0.85719 0.037 Uiso calc U . R 1.0 . .
H H5C 0.812943 0.702494 0.857197 0.037 Uiso calc U . R 1.0 . .
C C6 0.7149(2) 0.66052(9) 1.0867(2) 0.0276(6) Uani d . . . 1.0 . .
H H6A 0.762235 0.684274 1.099173 0.041 Uiso calc U . R 1.0 . .
H H6B 0.754354 0.636508 1.1194 0.041 Uiso calc U . R 1.0 . .
H H6C 0.654772 0.665581 1.114268 0.041 Uiso calc U . R 1.0 . .
C C7 0.5659(2) 0.59321(8) 0.99992(19) 0.0265(6) Uani d . . . 1.0 . .
H H7A 0.51353 0.574667 0.957208 0.04 Uiso calc U . R 1.0 . .
H H7B 0.532473 0.608621 1.043717 0.04 Uiso calc U . R 1.0 . .
H H7C 0.625801 0.577413 1.041559 0.04 Uiso calc U . R 1.0 . .
C C8 0.4458(2) 0.52274(7) 0.76306(18) 0.0173(4) Uani d . . . 1.0 . .
C C9 0.4407(2) 0.49296(7) 0.8460(2) 0.0223(5) Uani d . . . 1.0 . .
H H9A 0.496396 0.499666 0.907968 0.033 Uiso calc U . R 1.0 . .
H H9B 0.451624 0.465167 0.824902 0.033 Uiso calc U . R 1.0 . .
H H9C 0.370798 0.494863 0.858655 0.033 Uiso calc U . R 1.0 . .
C C10 0.3510(2) 0.51475(8) 0.6709(2) 0.0233(5) Uani d . . . 1.0 . .
H H10A 0.284557 0.519053 0.689076 0.035 Uiso calc U . R 1.0 . .
H H10B 0.353772 0.486581 0.648157 0.035 Uiso calc U . R 1.0 . .
H H10C 0.353837 0.533491 0.616415 0.035 Uiso calc U . R 1.0 . .
C C11 0.95873(19) 0.56850(7) 0.65037(18) 0.0175(4) Uani d . . . 1.0 . .
C C12 0.8619(2) 0.60541(8) 0.51848(19) 0.0224(5) Uani d . . . 1.0 . .
C C13 0.9646(2) 0.61516(7) 0.53114(19) 0.0216(5) Uani d . . . 1.0 . .
C C14 1.1377(2) 0.59499(8) 0.6541(2) 0.0228(5) Uani d . . . 1.0 . .
H H14A 1.154594 0.61908 0.697716 0.034 Uiso calc U . R 1.0 . .
H H14B 1.171434 0.597505 0.599303 0.034 Uiso calc U . R 1.0 . .
H H14C 1.164561 0.570531 0.693913 0.034 Uiso calc U . R 1.0 . .
C C15 1.0135(3) 0.64523(8) 0.4773(2) 0.0299(6) Uani d . . . 1.0 . .
H H15A 0.95942 0.655338 0.417712 0.045 Uiso calc U . R 1.0 . .
H H15B 1.071092 0.632135 0.456131 0.045 Uiso calc U . R 1.0 . .
H H15C 1.042391 0.668062 0.522463 0.045 Uiso calc U . R 1.0 . .
C C16 0.7635(3) 0.62114(10) 0.4450(2) 0.0373(7) Uani d . . . 1.0 . .
H H16A 0.783061 0.638247 0.394757 0.056 Uiso calc U . R 1.0 . .
H H16B 0.722746 0.637336 0.480861 0.056 Uiso calc U . R 1.0 . .
H H16C 0.720127 0.598177 0.411054 0.056 Uiso calc U . R 1.0 . .
C C17 0.7606(2) 0.55759(10) 0.5979(2) 0.0302(6) Uani d . . . 1.0 . .
H H17A 0.777202 0.535743 0.648374 0.045 Uiso calc U . R 1.0 . .
H H17B 0.722539 0.546184 0.532032 0.045 Uiso calc U . R 1.0 . .
H H17C 0.715702 0.578042 0.617825 0.045 Uiso calc U . R 1.0 . .
C C18 0.9592(4) 0.47153(12) 0.7804(4) 0.0230(10) Uani d . P D 0.667(6) A 1
C C19 0.8685(6) 0.4409(2) 0.7458(5) 0.0357(16) Uani d . P D 0.667(6) A 1
H H19A 0.819701 0.443593 0.787915 0.054 Uiso calc U P R 0.667(6) A 1
H H19B 0.897684 0.413188 0.752217 0.054 Uiso calc U P R 0.667(6) A 1
H H19C 0.829812 0.446175 0.675139 0.054 Uiso calc U P R 0.667(6) A 1
C C20 1.0112(4) 0.46672(14) 0.8942(3) 0.0337(12) Uani d . P D 0.667(6) A 1
H H20A 1.071974 0.485321 0.915517 0.051 Uiso calc U P R 0.667(6) A 1
H H20B 1.035771 0.438573 0.908771 0.051 Uiso calc U P R 0.667(6) A 1
H H20C 0.959087 0.473181 0.93088 0.051 Uiso calc U P R 0.667(6) A 1
C C18A 0.9379(8) 0.4712(2) 0.7333(7) 0.0235(19) Uani d . P D 0.333(6) A 2
C C19A 0.8858(13) 0.4400(5) 0.7870(9) 0.034(3) Uani d . P D 0.333(6) A 2
H H19D 0.905934 0.445967 0.859556 0.051 Uiso calc U P R 0.333(6) A 2
H H19E 0.910004 0.412559 0.776209 0.051 Uiso calc U P R 0.333(6) A 2
H H19F 0.808257 0.441576 0.759808 0.051 Uiso calc U P R 0.333(6) A 2
C C20A 0.8929(7) 0.4656(3) 0.6190(6) 0.029(2) Uani d . P D 0.333(6) A 2
H H20D 0.81556 0.469444 0.599786 0.043 Uiso calc U P R 0.333(6) A 2
H H20E 0.90943 0.438127 0.600142 0.043 Uiso calc U P R 0.333(6) A 2
H H20F 0.925032 0.485778 0.584027 0.043 Uiso calc U P R 0.333(6) A 2
C C21 0.1643(4) 0.74581(14) 0.0702(4) 0.0216(9) Uani d U P . 0.5 B -1
H H21 0.118693 0.742843 0.112534 0.026 Uiso calc U P R 0.5 B -1
C C22 0.3052(5) 0.74401(16) 0.0130(4) 0.0222(10) Uani d U P . 0.5 B -1
C C23 0.2237(5) 0.7606(2) -0.0607(5) 0.0181(11) Uani d U P . 0.5 B -1
C C24 0.2159(6) 0.7742(2) -0.1644(5) 0.0254(12) Uani d U P . 0.5 B -1
H H24A 0.287518 0.776518 -0.17307 0.038 Uiso calc U P R 0.5 B -1
H H24B 0.180577 0.800816 -0.176257 0.038 Uiso calc U P R 0.5 B -1
H H24C 0.174495 0.754361 -0.212779 0.038 Uiso calc U P R 0.5 B -1
C C25 0.0295(5) 0.77650(18) -0.0731(5) 0.0282(11) Uani d U P . 0.5 B -1
H H25A -0.004073 0.758465 -0.129679 0.042 Uiso calc U P R 0.5 B -1
H H25B 0.034214 0.804134 -0.09842 0.042 Uiso calc U P R 0.5 B -1
H H25C -0.013404 0.776926 -0.025133 0.042 Uiso calc U P R 0.5 B -1
C C26 0.3254(6) 0.7178(2) 0.1907(5) 0.0290(14) Uani d U P . 0.5 B -1
H H26A 0.275811 0.710253 0.229437 0.044 Uiso calc U P R 0.5 B -1
H H26B 0.376073 0.738039 0.228583 0.044 Uiso calc U P R 0.5 B -1
H H26C 0.36408 0.693506 0.179358 0.044 Uiso calc U P R 0.5 B -1
C C27 0.4173(5) 0.7356(2) 0.0160(5) 0.0293(12) Uani d U P . 0.5 B -1
H H27A 0.432433 0.706585 0.02901 0.044 Uiso calc U P R 0.5 B -1
H H27B 0.4648 0.751764 0.069906 0.044 Uiso calc U P R 0.5 B -1
H H27C 0.428784 0.743026 -0.048986 0.044 Uiso calc U P R 0.5 B -1
N N5 0.2660(5) 0.73495(17) 0.0938(4) 0.0201(10) Uani d U P . 0.5 B -1
N N6 0.1367(5) 0.76150(14) -0.0221(3) 0.0201(8) Uani d U P . 0.5 B -1
I I1 0.5 0.62291(2) 0.25 0.02106(5) Uani d T P S 1.0 . .
I I2 1.0 0.72536(2) 0.25 0.02331(6) Uani d T P S 1.0 . .
I I3 1.0 0.68349(2) 0.75 0.03143(7) Uani d T P S 1.0 . .
N N1 0.60468(17) 0.62157(6) 0.93593(15) 0.0184(4) Uani d . . . 1.0 . .
N N2 0.63632(16) 0.65244(6) 0.81071(15) 0.0168(4) Uani d . . . 1.0 . .
N N3 0.85942(17) 0.57670(6) 0.59134(16) 0.0203(4) Uani d . . . 1.0 . .
N N4 1.02280(17) 0.59181(6) 0.61172(15) 0.0182(4) Uani d . . . 1.0 . .
O O1 0.43909(14) 0.56387(5) 0.79790(13) 0.0174(3) Uani d . . . 1.0 . .
O O2 0.91460(15) 0.51165(5) 0.76127(14) 0.0211(4) Uani d . . D 1.0 . .

loop_
_atom_site_aniso_label
_atom_site_aniso_U_11
_atom_site_aniso_U_22
_atom_site_aniso_U_33
_atom_site_aniso_U_12
_atom_site_aniso_U_13
_atom_site_aniso_U_23
B1 0.022(2) 0.0166(16) 0.0162(17) 0 0.0092(15) 0
B2 0.0179(19) 0.0186(17) 0.0199(18) 0 0.0069(14) 0
C1 0.0205(12) 0.0164(10) 0.0172(10) 0.0018(9) 0.0094(9) 0.0015(8)
C2 0.0195(12) 0.0171(10) 0.0226(12) -0.0011(9) 0.0076(9) -0.0022(9)
C3 0.0177(12) 0.0160(10) 0.0221(12) 0.0014(8) 0.0071(9) -0.0011(8)
C4 0.0233(13) 0.0225(12) 0.0219(12) -0.0022(10) 0.0094(10) 0.0045(10)
C5 0.0238(14) 0.0213(12) 0.0308(14) -0.0050(10) 0.0103(11) -0.0023(10)
C6 0.0303(15) 0.0320(14) 0.0218(13) -0.0059(11) 0.0095(11) -0.0060(11)
C7 0.0367(16) 0.0298(13) 0.0157(12) -0.0099(11) 0.0118(11) -0.0011(10)
C8 0.0210(12) 0.0134(9) 0.0203(11) -0.0008(8) 0.0105(9) -0.0013(8)
C9 0.0303(14) 0.0155(10) 0.0255(13) -0.0001(9) 0.0150(11) 0.0020(9)
C10 0.0227(13) 0.0241(13) 0.0235(13) -0.0017(9) 0.0070(10) -0.0042(9)
C11 0.0167(11) 0.0174(10) 0.0194(11) 0.0007(8) 0.0067(9) -0.0032(8)
C12 0.0248(13) 0.0239(12) 0.0170(11) 0.0053(10) 0.0032(10) 0.0006(9)
C13 0.0275(14) 0.0200(11) 0.0169(11) 0.0025(9) 0.0056(10) 0.0011(9)
C14 0.0185(13) 0.0280(13) 0.0221(12) -0.0024(10) 0.0057(10) 0.0030(10)
C15 0.0398(17) 0.0249(13) 0.0233(13) -0.0018(12) 0.0063(12) 0.0065(10)
C16 0.0319(17) 0.0463(18) 0.0289(15) 0.0127(14) 0.0008(12) 0.0053(13)
C17 0.0176(14) 0.0448(17) 0.0275(14) -0.0039(11) 0.0050(11) -0.0024(12)
C18 0.029(3) 0.0188(19) 0.023(2) -0.0018(15) 0.011(2) -0.0010(17)
C19 0.046(4) 0.018(2) 0.047(4) -0.006(2) 0.018(4) 0.001(3)
C20 0.046(3) 0.029(2) 0.029(2) 0.000(2) 0.016(2) 0.0100(18)
C18A 0.032(5) 0.017(4) 0.021(4) -0.007(3) 0.007(4) -0.004(3)
C19A 0.032(6) 0.025(5) 0.043(8) -0.005(4) 0.006(7) 0.007(6)
C20A 0.035(5) 0.027(4) 0.023(4) -0.001(3) 0.006(3) -0.001(3)
C21 0.028(2) 0.016(2) 0.024(2) 0.0017(18) 0.0131(19) 0.0008(17)
C22 0.026(3) 0.019(2) 0.023(2) 0.001(2) 0.008(2) -0.0014(18)
C23 0.022(3) 0.016(2) 0.018(3) 0.0010(18) 0.008(2) 0.003(2)
C24 0.028(4) 0.028(3) 0.023(3) 0.000(3) 0.011(3) 0.001(2)
C25 0.025(3) 0.032(3) 0.031(3) 0.006(2) 0.012(2) -0.001(2)
C26 0.037(4) 0.024(3) 0.024(3) 0.003(3) 0.006(3) 0.006(2)
C27 0.024(3) 0.036(3) 0.028(3) 0.003(3) 0.006(3) -0.004(2)
N5 0.026(2) 0.018(2) 0.016(2) 0.0014(17) 0.006(2) 0.0011(19)
N6 0.024(2) 0.019(2) 0.020(2) 0.0017(19) 0.010(2) 0.0008(15)
I1 0.02090(12) 0.02554(11) 0.01705(11) 0 0.00584(8) 0
I2 0.02238(12) 0.02671(12) 0.02410(12) 0 0.01185(9) 0
I3 0.04910(18) 0.02002(11) 0.03272(14) 0 0.02385(13) 0
N1 0.0224(11) 0.0182(9) 0.0166(9) -0.0007(8) 0.0085(8) -0.0016(7)
N2 0.0180(10) 0.0161(9) 0.0178(9) 0.0004(7) 0.0075(8) 0.0012(7)
N3 0.0167(10) 0.0251(10) 0.0190(10) 0.0014(8) 0.0048(8) -0.0020(8)
N4 0.0185(10) 0.0171(9) 0.0186(10) -0.0004(7) 0.0046(8) 0.0002(7)
O1 0.0224(9) 0.0135(7) 0.0194(8) -0.0006(6) 0.0111(7) -0.0010(6)
O2 0.0243(10) 0.0173(8) 0.0245(9) -0.0029(7) 0.0114(8) -0.0023(7)

loop_
_atom_type_symbol
_atom_type_description
_atom_type_scat_dispersion_real
_atom_type_scat_dispersion_imag
_atom_type_scat_source
C C 0.0033 0.0016 'International Tables Vol C Tables 4.2.6.8 and 6.1.1.4'
H H 0.0000 0.0000 'International Tables Vol C Tables 4.2.6.8 and 6.1.1.4'
B B 0.0013 0.0007 'International Tables Vol C Tables 4.2.6.8 and 6.1.1.4'
I I -0.4742 1.8119 'International Tables Vol C Tables 4.2.6.8 and 6.1.1.4'
N N 0.0061 0.0033 'International Tables Vol C Tables 4.2.6.8 and 6.1.1.4'
O O 0.0106 0.0060 'International Tables Vol C Tables 4.2.6.8 and 6.1.1.4'

loop_
_geom_angle_atom_site_label_1
_geom_angle_atom_site_label_2
_geom_angle_atom_site_label_3
_geom_angle_site_symmetry_1
_geom_angle_site_symmetry_3
_geom_angle
O1 B1 O1 2_656 . 106.9(3)
O1 B1 C1 2_656 2_656 111.23(10)
O1 B1 C1 . 2_656 110.79(11)
O1 B1 C1 2_656 . 110.79(11)
O1 B1 C1 . . 111.23(10)
C1 B1 C1 2_656 . 105.9(3)
O2 B2 O2 . 2_756 106.2(3)
O2 B2 C11 . . 111.42(11)
O2 B2 C11 2_756 . 110.53(10)
O2 B2 C11 . 2_756 110.53(10)
O2 B2 C11 2_756 2_756 111.42(11)
C11 B2 C11 . 2_756 106.8(3)
N1 C1 N2 . . 104.7(2)
N1 C1 B1 . . 130.55(19)
N2 C1 B1 . . 124.70(19)
C3 C2 N1 . . 106.6(2)
C3 C2 C6 . . 131.3(2)
N1 C2 C6 . . 122.1(2)
C2 C3 N2 . . 106.2(2)
C2 C3 C5 . . 130.9(2)
N2 C3 C5 . . 122.9(2)
N2 C4 H4A . . 109.5
N2 C4 H4B . . 109.5
H4A C4 H4B . . 109.5
N2 C4 H4C . . 109.5
H4A C4 H4C . . 109.5
H4B C4 H4C . . 109.5
C3 C5 H5A . . 109.5
C3 C5 H5B . . 109.5
H5A C5 H5B . . 109.5
C3 C5 H5C . . 109.5
H5A C5 H5C . . 109.5
H5B C5 H5C . . 109.5
C2 C6 H6A . . 109.5
C2 C6 H6B . . 109.5
H6A C6 H6B . . 109.5
C2 C6 H6C . . 109.5
H6A C6 H6C . . 109.5
H6B C6 H6C . . 109.5
N1 C7 H7A . . 109.5
N1 C7 H7B . . 109.5
H7A C7 H7B . . 109.5
N1 C7 H7C . . 109.5
H7A C7 H7C . . 109.5
H7B C7 H7C . . 109.5
O1 C8 C9 . . 109.30(19)
O1 C8 C10 . . 109.03(19)
C9 C8 C10 . . 108.6(2)
O1 C8 C8 . 2_656 102.79(13)
C9 C8 C8 . 2_656 114.1(2)
C10 C8 C8 . 2_656 112.7(2)
C8 C9 H9A . . 109.5
C8 C9 H9B . . 109.5
H9A C9 H9B . . 109.5
C8 C9 H9C . . 109.5
H9A C9 H9C . . 109.5
H9B C9 H9C . . 109.5
C8 C10 H10A . . 109.5
C8 C10 H10B . . 109.5
H10A C10 H10B . . 109.5
C8 C10 H10C . . 109.5
H10A C10 H10C . . 109.5
H10B C10 H10C . . 109.5
N4 C11 N3 . . 104.3(2)
N4 C11 B2 . . 124.9(2)
N3 C11 B2 . . 130.78(19)
C13 C12 N3 . . 107.1(2)
C13 C12 C16 . . 130.3(3)
N3 C12 C16 . . 122.6(3)
C12 C13 N4 . . 106.1(2)
C12 C13 C15 . . 130.5(3)
N4 C13 C15 . . 123.4(2)
N4 C14 H14A . . 109.5
N4 C14 H14B . . 109.5
H14A C14 H14B . . 109.5
N4 C14 H14C . . 109.5
H14A C14 H14C . . 109.5
H14B C14 H14C . . 109.5
C13 C15 H15A . . 109.5
C13 C15 H15B . . 109.5
H15A C15 H15B . . 109.5
C13 C15 H15C . . 109.5
H15A C15 H15C . . 109.5
H15B C15 H15C . . 109.5
C12 C16 H16A . . 109.5
C12 C16 H16B . . 109.5
H16A C16 H16B . . 109.5
C12 C16 H16C . . 109.5
H16A C16 H16C . . 109.5
H16B C16 H16C . . 109.5
N3 C17 H17A . . 109.5
N3 C17 H17B . . 109.5
H17A C17 H17B . . 109.5
N3 C17 H17C . . 109.5
H17A C17 H17C . . 109.5
H17B C17 H17C . . 109.5
O2 C18 C18 . 2_756 102.1(2)
O2 C18 C19 . . 107.9(4)
C18 C18 C19 2_756 . 115.4(5)
O2 C18 C20 . . 108.9(3)
C18 C18 C20 2_756 . 112.5(5)
C19 C18 C20 . . 109.6(4)
C18 C19 H19A . . 109.5
C18 C19 H19B . . 109.5
H19A C19 H19B . . 109.5
C18 C19 H19C . . 109.5
H19A C19 H19C . . 109.5
H19B C19 H19C . . 109.5
C18 C20 H20A . . 109.5
C18 C20 H20B . . 109.5
H20A C20 H20B . . 109.5
C18 C20 H20C . . 109.5
H20A C20 H20C . . 109.5
H20B C20 H20C . . 109.5
O2 C18A C20A . . 109.7(6)
O2 C18A C19A . . 109.2(9)
C20A C18A C19A . . 109.0(8)
O2 C18A C18A . 2_756 101.7(5)
C18A C19A H19D . . 109.5
C18A C19A H19E . . 109.5
H19D C19A H19E . . 109.5
C18A C19A H19F . . 109.5
H19D C19A H19F . . 109.5
H19E C19A H19F . . 109.5
C18A C20A H20D . . 109.5
C18A C20A H20E . . 109.5
H20D C20A H20E . . 109.5
C18A C20A H20F . . 109.5
H20D C20A H20F . . 109.5
H20E C20A H20F . . 109.5
N5 C21 N6 . . 108.9(5)
N5 C21 H21 . . 125.6
N6 C21 H21 . . 125.6
C23 C22 N5 . . 107.3(6)
C23 C22 C27 . . 131.0(6)
N5 C22 C27 . . 121.7(6)
C22 C23 N6 . . 106.1(6)
C22 C23 C24 . . 132.2(7)
N6 C23 C24 . . 121.7(6)
C23 C24 H24A . . 109.5
C23 C24 H24B . . 109.5
H24A C24 H24B . . 109.5
C23 C24 H24C . . 109.5
H24A C24 H24C . . 109.5
H24B C24 H24C . . 109.5
N6 C25 H25A . . 109.5
N6 C25 H25B . . 109.5
H25A C25 H25B . . 109.5
N6 C25 H25C . . 109.5
H25A C25 H25C . . 109.5
H25B C25 H25C . . 109.5
N5 C26 H26A . . 109.5
N5 C26 H26B . . 109.5
H26A C26 H26B . . 109.5
N5 C26 H26C . . 109.5
H26A C26 H26C . . 109.5
H26B C26 H26C . . 109.5
C22 C27 H27A . . 109.5
C22 C27 H27B . . 109.5
H27A C27 H27B . . 109.5
C22 C27 H27C . . 109.5
H27A C27 H27C . . 109.5
H27B C27 H27C . . 109.5
C21 N5 C22 . . 108.5(5)
C21 N5 C26 . . 124.6(6)
C22 N5 C26 . . 126.8(6)
C21 N6 C23 . . 109.2(6)
C21 N6 C25 . . 123.8(5)
C23 N6 C25 . . 127.0(5)
C1 N1 C2 . . 111.0(2)
C1 N1 C7 . . 126.7(2)
C2 N1 C7 . . 122.3(2)
C1 N2 C3 . . 111.33(19)
C1 N2 C4 . . 125.2(2)
C3 N2 C4 . . 123.5(2)
C11 N3 C12 . . 111.0(2)
C11 N3 C17 . . 126.4(2)
C12 N3 C17 . . 122.5(2)
C11 N4 C13 . . 111.5(2)
C11 N4 C14 . . 124.6(2)
C13 N4 C14 . . 123.7(2)
C8 O1 B1 . . 108.24(18)
C18 O2 B2 . . 106.7(2)
C18A O2 B2 . . 107.5(4)

loop_
_geom_bond_atom_site_label_1
_geom_bond_atom_site_label_2
_geom_bond_site_symmetry_2
_geom_bond_distance
B1 O1 2_656 1.455(3)
B1 O1 . 1.455(3)
B1 C1 2_656 1.671(3)
B1 C1 . 1.671(3)
B2 O2 . 1.464(3)
B2 O2 2_756 1.464(3)
B2 C11 . 1.654(3)
B2 C11 2_756 1.654(3)
C1 N1 . 1.348(3)
C1 N2 . 1.355(3)
C2 C3 . 1.355(3)
C2 N1 . 1.392(3)
C2 C6 . 1.489(4)
C3 N2 . 1.387(3)
C3 C5 . 1.488(3)
C4 N2 . 1.464(3)
C4 H4A . 0.98
C4 H4B . 0.98
C4 H4C . 0.98
C5 H5A . 0.98
C5 H5B . 0.98
C5 H5C . 0.98
C6 H6A . 0.98
C6 H6B . 0.98
C6 H6C . 0.98
C7 N1 . 1.468(3)
C7 H7A . 0.98
C7 H7B . 0.98
C7 H7C . 0.98
C8 O1 . 1.443(3)
C8 C9 . 1.521(3)
C8 C10 . 1.530(4)
C8 C8 2_656 1.558(5)
C9 H9A . 0.98
C9 H9B . 0.98
C9 H9C . 0.98
C10 H10A . 0.98
C10 H10B . 0.98
C10 H10C . 0.98
C11 N4 . 1.350(3)
C11 N3 . 1.353(3)
C12 C13 . 1.345(4)
C12 N3 . 1.385(3)
C12 C16 . 1.489(4)
C13 N4 . 1.388(3)
C13 C15 . 1.484(4)
C14 N4 . 1.457(3)
C14 H14A . 0.98
C14 H14B . 0.98
C14 H14C . 0.98
C15 H15A . 0.98
C15 H15B . 0.98
C15 H15C . 0.98
C16 H16A . 0.98
C16 H16B . 0.98
C16 H16C . 0.98
C17 N3 . 1.463(3)
C17 H17A . 0.98
C17 H17B . 0.98
C17 H17C . 0.98
C18 O2 . 1.434(4)
C18 C18 2_756 1.533(9)
C18 C19 . 1.526(7)
C18 C20 . 1.533(6)
C19 H19A . 0.98
C19 H19B . 0.98
C19 H19C . 0.98
C20 H20A . 0.98
C20 H20B . 0.98
C20 H20C . 0.98
C18A O2 . 1.440(7)
C18A C20A . 1.531(10)
C18A C19A . 1.531(11)
C18A C18A 2_756 1.559(19)
C19A H19D . 0.98
C19A H19E . 0.98
C19A H19F . 0.98
C20A H20D . 0.98
C20A H20E . 0.98
C20A H20F . 0.98
C21 N5 . 1.326(8)
C21 N6 . 1.327(7)
C21 H21 . 0.95
C22 C23 . 1.363(9)
C22 N5 . 1.385(7)
C22 C27 . 1.481(9)
C23 N6 . 1.386(8)
C23 C24 . 1.475(9)
C24 H24A . 0.98
C24 H24B . 0.98
C24 H24C . 0.98
C25 N6 . 1.467(8)
C25 H25A . 0.98
C25 H25B . 0.98
C25 H25C . 0.98
C26 N5 . 1.458(8)
C26 H26A . 0.98
C26 H26B . 0.98
C26 H26C . 0.98
C27 H27A . 0.98
C27 H27B . 0.98
C27 H27C . 0.98
